data_7034182
loop_
_publ_author_name
'Subbarao, Udumula'
'Jana, Rajkumar'
'Chondroudi, Maria'
'Balasubramanian, Mahalingam'
'Kanatzidis, Mercouri G.'
'Peter, Sebastian C.'

_publ_section_title
;
 Yb7Ni4InGe12: a quaternary compound having mixed valent Yb atoms grown
 from indium flux.
;
_journal_issue 12
_journal_name_full 'Dalton transactions (Cambridge, England : 2003)'
_journal_page_first 5797
_journal_page_last 5804
_journal_paper_doi 10.1039/c4dt03783a
_journal_volume 44
_journal_year 2015
_chemical_formula_sum 'Ge3 In0.25 Ni Yb1.75'
_chemical_formula_weight 608.00
_chemical_name_systematic
;
 ?
;
_space_group_IT_number 83
_symmetry_cell_setting tetragonal
_symmetry_space_group_name_Hall '-P 4'
_symmetry_space_group_name_H-M 'P 4/m'
_atom_sites_solution_primary direct
_atom_sites_solution_secondary difmap
_audit_creation_method SHELXL-97
_audit_update_record
;
2014-02-27 deposited with the CCDC.
2015-02-25 downloaded from the CCDC.
;
_cell_angle_alpha 90.00
_cell_angle_beta 90.00
_cell_angle_gamma 90.00
_cell_formula_units_Z 4
_cell_length_a 10.3120(2)
_cell_length_b 10.3120(2)
_cell_length_c 4.15860(10)
_cell_measurement_reflns_used 1551
_cell_measurement_temperature 293(2)
_cell_measurement_theta_max 25
_cell_measurement_theta_min 1.97
_cell_volume 442.214(16)
_computing_cell_refinement 'SMART APEX II'
_computing_data_collection 'SMART APEX II (Bruker,2010)'
_computing_data_reduction 'SAINT (Bruker,2000)'
_computing_molecular_graphics 'Ortep-3v2 for windows (Farrugia, 1997)'
_computing_publication_material 'PLATON (Spek, 2008)'
_computing_structure_refinement 'SHELXL-97 (Sheldrick, 2008)'
_computing_structure_solution 'SHELXS-97 (Sheldrick, 2008)'
_diffrn_ambient_temperature 293(2)
_diffrn_measured_fraction_theta_full 0.966
_diffrn_measured_fraction_theta_max 0.966
_diffrn_measurement_device_type 'CCD area detector'
_diffrn_measurement_method 'phi and omega scans'
_diffrn_radiation_monochromator graphite
_diffrn_radiation_source 'fine-focus sealed tube'
_diffrn_radiation_type MoK\a
_diffrn_radiation_wavelength 0.71073
_diffrn_reflns_av_R_equivalents 0.0657
_diffrn_reflns_av_sigmaI/netI 0.0495
_diffrn_reflns_limit_h_max 11
_diffrn_reflns_limit_h_min -12
_diffrn_reflns_limit_k_max 12
_diffrn_reflns_limit_k_min -11
_diffrn_reflns_limit_l_max 4
_diffrn_reflns_limit_l_min -4
_diffrn_reflns_number 1551
_diffrn_reflns_theta_full 25.00
_diffrn_reflns_theta_max 25.00
_diffrn_reflns_theta_min 1.97
_exptl_absorpt_coefficient_mu 61.999
_exptl_absorpt_correction_T_max 0.5753
_exptl_absorpt_correction_T_min 0.1471
_exptl_absorpt_correction_type empirical
_exptl_crystal_colour grey
_exptl_crystal_density_diffrn 9.132
_exptl_crystal_density_method 'not measured'
_exptl_crystal_description block
_exptl_crystal_F_000 1035
_exptl_crystal_size_max 0.1
_exptl_crystal_size_mid 0.05
_exptl_crystal_size_min 0.05
_refine_diff_density_max 3.169
_refine_diff_density_min -4.497
_refine_diff_density_rms 0.865
_refine_ls_extinction_coef 0.0107(12)
_refine_ls_extinction_expression Fc^*^=kFc[1+0.001xFc^2^\l^3^/sin(2\q)]^-1/4^
_refine_ls_extinction_method SHELXL
_refine_ls_goodness_of_fit_ref 1.167
_refine_ls_matrix_type full
_refine_ls_number_parameters 40
_refine_ls_number_reflns 389
_refine_ls_number_restraints 0
_refine_ls_restrained_S_all 1.167
_refine_ls_R_factor_all 0.0429
_refine_ls_R_factor_gt 0.0418
_refine_ls_shift/su_max 0.000
_refine_ls_shift/su_mean 0.000
_refine_ls_structure_factor_coef Fsqd
_refine_ls_weighting_details 'calc w=1/[\s^2^(Fo^2^)+(0.0626P)^2^+21.9984P] where P=(Fo^2^+2Fc^2^)/3'
_refine_ls_weighting_scheme calc
_refine_ls_wR_factor_gt 0.1088
_refine_ls_wR_factor_ref 0.1127
_reflns_number_gt 381
_reflns_number_total 389
_reflns_threshold_expression >2\s(I)
_cod_data_source_file c4dt03783a1.cif
_cod_data_source_block usr081m
_cod_depositor_comments
;
The following automatic conversions were performed:

'_symmetry_cell_setting' value 'Tetragonal' changed to 'tetragonal'
according to
/usr/data/users/saulius/crontab/automatic-downloads/rss-feeds/RSC/lib/dictionaries/cif_core.dic
dictionary named 'cif_core.dic' version 2.4.2 from 2011-04-26.

Automatic conversion script
Id: cif_fix_values 3008 2015-01-20 13:52:24Z robertas 

 Adding full bibliography for 7034182.cif.
;
_cod_original_sg_symbol_H-M P4/m
_cod_database_code 7034182

loop_
_symmetry_equiv_pos_as_xyz
'x, y, z'
'-x, -y, z'
'-y, x, z'
'y, -x, z'
'-x, -y, -z'
'x, y, -z'
'y, -x, -z'
'-y, x, -z'

loop_
_atom_site_label
_atom_site_type_symbol
_atom_site_fract_x
_atom_site_fract_y
_atom_site_fract_z
_atom_site_U_iso_or_equiv
_atom_site_adp_type
_atom_site_occupancy
_atom_site_symmetry_multiplicity
_atom_site_calc_flag
_atom_site_refinement_flags
Yb1 Yb 0.32737(10) 0.32564(9) 0.5000 0.0065(5) Uani 1 2 d S
Yb2 Yb 0.0000 0.0000 0.0000 0.0065(6) Uani 1 8 d S
Yb3 Yb 0.0000 0.5000 0.5000 0.0081(6) Uani 1 4 d S
Ge1 Ge 0.2180(2) 0.4903(2) 0.0000 0.0068(7) Uani 1 2 d S
Ge2 Ge 0.2878(3) 0.1134(3) 0.0000 0.0204(8) Uani 1 2 d S
Ge3 Ge 0.0673(3) 0.1929(3) 0.5000 0.0181(8) Uani 1 2 d S
Ni Ni 0.1194(3) 0.2800(3) 0.0000 0.0067(8) Uani 1 2 d S
In In 0.5000 0.5000 0.0000 0.0100(9) Uani 1 8 d S

loop_
_atom_site_aniso_label
_atom_site_aniso_U_11
_atom_site_aniso_U_22
_atom_site_aniso_U_33
_atom_site_aniso_U_23
_atom_site_aniso_U_13
_atom_site_aniso_U_12
Yb1 0.0054(7) 0.0047(7) 0.0096(8) 0.000 0.000 0.0019(3)
Yb2 0.0050(8) 0.0050(8) 0.0096(12) 0.000 0.000 0.000
Yb3 0.0047(8) 0.0088(9) 0.0110(9) 0.000 0.000 0.0005(5)
Ge1 0.0044(14) 0.0036(14) 0.0123(14) 0.000 0.000 -0.0004(9)
Ge2 0.0134(16) 0.0117(16) 0.036(2) 0.000 0.000 0.0008(11)
Ge3 0.0304(19) 0.0143(15) 0.0097(16) 0.000 0.000 -0.0153(12)
Ni 0.0050(15) 0.0052(16) 0.0100(17) 0.000 0.000 -0.0013(12)
In 0.0074(11) 0.0074(11) 0.0152(19) 0.000 0.000 0.000

loop_
_atom_type_symbol
_atom_type_description
_atom_type_scat_dispersion_real
_atom_type_scat_dispersion_imag
_atom_type_scat_source
Ni Ni 0.3393 1.1124 'International Tables Vol C Tables 4.2.6.8 and 6.1.1.4'
Ge Ge 0.1547 1.8001 'International Tables Vol C Tables 4.2.6.8 and 6.1.1.4'
In In -0.7276 1.3100 'International Tables Vol C Tables 4.2.6.8 and 6.1.1.4'
Yb Yb -0.3850 5.5486 'International Tables Vol C Tables 4.2.6.8 and 6.1.1.4'

loop_
_geom_angle_atom_site_label_1
_geom_angle_atom_site_label_2
_geom_angle_atom_site_label_3
_geom_angle
_geom_angle_site_symmetry_1
_geom_angle_site_symmetry_3
Ge1 Yb1 Ge1 91.14(7) 1_556 .
Ge1 Yb1 Ge3 85.41(7) 1_556 .
Ge1 Yb1 Ge3 85.41(7) . .
Ge1 Yb1 Ge1 87.93(6) 1_556 3_656
Ge1 Yb1 Ge1 161.57(8) . 3_656
Ge3 Yb1 Ge1 112.84(6) . 3_656
Ge1 Yb1 Ge1 161.57(8) 1_556 3_655
Ge1 Yb1 Ge1 87.93(6) . 3_655
Ge3 Yb1 Ge1 112.84(6) . 3_655
Ge1 Yb1 Ge1 87.19(7) 3_656 3_655
Ge1 Yb1 Ni 107.88(7) 1_556 .
Ge1 Yb1 Ni 47.54(7) . .
Ge3 Yb1 Ni 45.37(5) . .
Ge1 Yb1 Ni 149.22(8) 3_656 .
Ge1 Yb1 Ni 84.89(6) 3_655 .
Ge1 Yb1 Ni 47.54(7) 1_556 1_556
Ge1 Yb1 Ni 107.88(7) . 1_556
Ge3 Yb1 Ni 45.37(5) . 1_556
Ge1 Yb1 Ni 84.89(6) 3_656 1_556
Ge1 Yb1 Ni 149.22(8) 3_655 1_556
Ni Yb1 Ni 86.88(8) . 1_556
Ge1 Yb1 Ge2 148.69(8) 1_556 .
Ge1 Yb1 Ge2 83.08(6) . .
Ge3 Yb1 Ge2 63.51(7) . .
Ge1 Yb1 Ge2 106.84(7) 3_656 .
Ge1 Yb1 Ge2 49.34(7) 3_655 .
Ni Yb1 Ge2 47.45(8) . .
Ni Yb1 Ge2 105.21(7) 1_556 .
Ge1 Yb1 Ge2 83.08(6) 1_556 1_556
Ge1 Yb1 Ge2 148.69(8) . 1_556
Ge3 Yb1 Ge2 63.51(7) . 1_556
Ge1 Yb1 Ge2 49.34(7) 3_656 1_556
Ge1 Yb1 Ge2 106.84(7) 3_655 1_556
Ni Yb1 Ge2 105.21(7) . 1_556
Ni Yb1 Ge2 47.45(8) 1_556 1_556
Ge2 Yb1 Ge2 86.08(8) . 1_556
Ge1 Yb1 In 55.74(5) 1_556 1_556
Ge1 Yb1 In 110.12(5) . 1_556
Ge3 Yb1 In 137.20(3) . 1_556
Ge1 Yb1 In 54.92(5) 3_656 1_556
Ge1 Yb1 In 107.51(5) 3_655 1_556
Ni Yb1 In 155.17(7) . 1_556
Ni Yb1 In 91.97(4) 1_556 1_556
Ge2 Yb1 In 154.25(7) . 1_556
Ge2 Yb1 In 91.95(4) 1_556 1_556
Ge1 Yb1 In 110.12(5) 1_556 .
Ge1 Yb1 In 55.74(5) . .
Ge3 Yb1 In 137.20(3) . .
Ge1 Yb1 In 107.51(5) 3_656 .
Ge1 Yb1 In 54.92(5) 3_655 .
Ni Yb1 In 91.97(4) . .
Ni Yb1 In 155.17(7) 1_556 .
Ge2 Yb1 In 91.95(4) . .
Ge2 Yb1 In 154.25(7) 1_556 .
In Yb1 In 78.83(2) 1_556 .
Ge1 Yb1 Yb1 112.62(5) 1_556 3_655
Ge1 Yb1 Yb1 112.62(5) . 3_655
Ge3 Yb1 Yb1 153.25(7) . 3_655
Ge1 Yb1 Yb1 51.55(5) 3_656 3_655
Ge1 Yb1 Yb1 51.55(5) 3_655 3_655
Ni Yb1 Yb1 135.23(5) . 3_655
Ni Yb1 Yb1 135.23(5) 1_556 3_655
Ge2 Yb1 Yb1 97.91(6) . 3_655
Ge2 Yb1 Yb1 97.91(6) 1_556 3_655
In Yb1 Yb1 56.886(6) 1_556 3_655
In Yb1 Yb1 56.886(6) . 3_655
Ge3 Yb2 Ge3 180.00(9) 5 .
Ge3 Yb2 Ge3 60.44(5) 5 3_554
Ge3 Yb2 Ge3 119.56(5) . 3_554
Ge3 Yb2 Ge3 119.56(5) 5 7_556
Ge3 Yb2 Ge3 60.44(5) . 7_556
Ge3 Yb2 Ge3 180.00(13) 3_554 7_556
Ge3 Yb2 Ge3 119.56(5) 5 3
Ge3 Yb2 Ge3 60.44(5) . 3
Ge3 Yb2 Ge3 89.24(8) 3_554 3
Ge3 Yb2 Ge3 90.76(8) 7_556 3
Ge3 Yb2 Ge3 89.24(8) 5 5_556
Ge3 Yb2 Ge3 90.76(8) . 5_556
Ge3 Yb2 Ge3 119.56(5) 3_554 5_556
Ge3 Yb2 Ge3 60.44(5) 7_556 5_556
Ge3 Yb2 Ge3 60.44(5) 3 5_556
Ge3 Yb2 Ge3 60.44(5) 5 7
Ge3 Yb2 Ge3 119.56(5) . 7
Ge3 Yb2 Ge3 90.76(8) 3_554 7
Ge3 Yb2 Ge3 89.24(8) 7_556 7
Ge3 Yb2 Ge3 180.00(9) 3 7
Ge3 Yb2 Ge3 119.56(5) 5_556 7
Ge3 Yb2 Ge3 90.76(8) 5 1_554
Ge3 Yb2 Ge3 89.24(8) . 1_554
Ge3 Yb2 Ge3 60.44(5) 3_554 1_554
Ge3 Yb2 Ge3 119.56(5) 7_556 1_554
Ge3 Yb2 Ge3 119.56(5) 3 1_554
Ge3 Yb2 Ge3 180.00(13) 5_556 1_554
Ge3 Yb2 Ge3 60.44(5) 7 1_554
Ge3 Yb2 Ni 135.25(4) 5 .
Ge3 Yb2 Ni 44.75(4) . .
Ge3 Yb2 Ni 92.75(8) 3_554 .
Ge3 Yb2 Ni 87.25(8) 7_556 .
Ge3 Yb2 Ni 92.75(8) 3 .
Ge3 Yb2 Ni 135.25(4) 5_556 .
Ge3 Yb2 Ni 87.25(8) 7 .
Ge3 Yb2 Ni 44.75(4) 1_554 .
Ge3 Yb2 Ni 44.75(4) 5 5
Ge3 Yb2 Ni 135.25(4) . 5
Ge3 Yb2 Ni 87.25(8) 3_554 5
Ge3 Yb2 Ni 92.75(8) 7_556 5
Ge3 Yb2 Ni 87.25(8) 3 5
Ge3 Yb2 Ni 44.75(4) 5_556 5
Ge3 Yb2 Ni 92.75(8) 7 5
Ge3 Yb2 Ni 135.25(4) 1_554 5
Ni Yb2 Ni 180.00(4) . 5
Ge3 Yb2 Ni 87.25(8) 5 7
Ge3 Yb2 Ni 92.75(8) . 7
Ge3 Yb2 Ni 135.25(4) 3_554 7
Ge3 Yb2 Ni 44.75(4) 7_556 7
Ge3 Yb2 Ni 135.25(4) 3 7
Ge3 Yb2 Ni 87.25(8) 5_556 7
Ge3 Yb2 Ni 44.75(4) 7 7
Ge3 Yb2 Ni 92.75(8) 1_554 7
Ni Yb2 Ni 90.0 . 7
Ni Yb2 Ni 90.0 5 7
Ge3 Yb2 Ni 92.75(8) 5 3
Ge3 Yb2 Ni 87.25(8) . 3
Ge3 Yb2 Ni 44.75(4) 3_554 3
Ge3 Yb2 Ni 135.25(4) 7_556 3
Ge3 Yb2 Ni 44.75(4) 3 3
Ge3 Yb2 Ni 92.75(8) 5_556 3
Ge3 Yb2 Ni 135.25(4) 7 3
Ge3 Yb2 Ni 87.25(8) 1_554 3
Ni Yb2 Ni 90.0 . 3
Ni Yb2 Ni 90.0 5 3
Ni Yb2 Ni 180.00(11) 7 3
Ge1 Yb3 Ge1 180.00(9) 5_565 1_556
Ge1 Yb3 Ge1 85.49(6) 5_565 5_566
Ge1 Yb3 Ge1 94.51(6) 1_556 5_566
Ge1 Yb3 Ge1 94.51(6) 5_565 .
Ge1 Yb3 Ge1 85.49(6) 1_556 .
Ge1 Yb3 Ge1 180.0 5_566 .
Ge1 Yb3 Ge2 132.74(7) 5_565 7_566
Ge1 Yb3 Ge2 47.26(7) 1_556 7_566
Ge1 Yb3 Ge2 78.86(6) 5_566 7_566
Ge1 Yb3 Ge2 101.14(6) . 7_566
Ge1 Yb3 Ge2 47.26(7) 5_565 3
Ge1 Yb3 Ge2 132.74(7) 1_556 3
Ge1 Yb3 Ge2 101.14(6) 5_566 3
Ge1 Yb3 Ge2 78.86(6) . 3
Ge2 Yb3 Ge2 180.0 7_566 3
Ge1 Yb3 Ge2 78.86(6) 5_565 7_565
Ge1 Yb3 Ge2 101.14(6) 1_556 7_565
Ge1 Yb3 Ge2 132.74(7) 5_566 7_565
Ge1 Yb3 Ge2 47.26(7) . 7_565
Ge2 Yb3 Ge2 79.93(7) 7_566 7_565
Ge2 Yb3 Ge2 100.07(7) 3 7_565
Ge1 Yb3 Ge2 101.14(6) 5_565 3_556
Ge1 Yb3 Ge2 78.86(6) 1_556 3_556
Ge1 Yb3 Ge2 47.26(7) 5_566 3_556
Ge1 Yb3 Ge2 132.74(7) . 3_556
Ge2 Yb3 Ge2 100.07(7) 7_566 3_556
Ge2 Yb3 Ge2 79.93(7) 3 3_556
Ge2 Yb3 Ge2 180.0 7_565 3_556
Ge1 Yb3 Ge3 100.90(6) 5_565 .
Ge1 Yb3 Ge3 79.10(6) 1_556 .
Ge1 Yb3 Ge3 100.90(6) 5_566 .
Ge1 Yb3 Ge3 79.10(6) . .
Ge2 Yb3 Ge3 125.66(6) 7_566 .
Ge2 Yb3 Ge3 54.34(6) 3 .
Ge2 Yb3 Ge3 125.66(6) 7_565 .
Ge2 Yb3 Ge3 54.34(6) 3_556 .
Ge1 Yb3 Ge3 79.10(6) 5_565 5_566
Ge1 Yb3 Ge3 100.90(6) 1_556 5_566
Ge1 Yb3 Ge3 79.10(6) 5_566 5_566
Ge1 Yb3 Ge3 100.90(6) . 5_566
Ge2 Yb3 Ge3 54.34(6) 7_566 5_566
Ge2 Yb3 Ge3 125.66(6) 3 5_566
Ge2 Yb3 Ge3 54.34(6) 7_565 5_566
Ge2 Yb3 Ge3 125.66(6) 3_556 5_566
Ge3 Yb3 Ge3 180.0 . 5_566
Ge1 Yb3 Ni 97.52(6) 5_565 5_566
Ge1 Yb3 Ni 82.48(6) 1_556 5_566
Ge1 Yb3 Ni 43.89(7) 5_566 5_566
Ge1 Yb3 Ni 136.11(7) . 5_566
Ge2 Yb3 Ni 42.99(7) 7_566 5_566
Ge2 Yb3 Ni 137.01(7) 3 5_566
Ge2 Yb3 Ni 94.26(6) 7_565 5_566
Ge2 Yb3 Ni 85.74(6) 3_556 5_566
Ge3 Yb3 Ni 138.43(4) . 5_566
Ge3 Yb3 Ni 41.57(4) 5_566 5_566
Ge1 Yb3 Ni 82.48(6) 5_565 .
Ge1 Yb3 Ni 97.52(6) 1_556 .
Ge1 Yb3 Ni 136.11(7) 5_566 .
Ge1 Yb3 Ni 43.89(7) . .
Ge2 Yb3 Ni 137.01(7) 7_566 .
Ge2 Yb3 Ni 42.99(7) 3 .
Ge2 Yb3 Ni 85.74(6) 7_565 .
Ge2 Yb3 Ni 94.26(6) 3_556 .
Ge3 Yb3 Ni 41.57(4) . .
Ge3 Yb3 Ni 138.43(4) 5_566 .
Ni Yb3 Ni 180.0 5_566 .
Ni Ge1 Ge2 129.65(14) . 7_565
Ni Ge1 In 117.10(12) . .
Ge2 Ge1 In 113.25(11) 7_565 .
Ni Ge1 Yb1 68.69(7) . 1_554
Ge2 Ge1 Yb1 133.83(4) 7_565 1_554
In Ge1 Yb1 68.46(5) . 1_554
Ni Ge1 Yb1 68.69(7) . .
Ge2 Ge1 Yb1 133.83(4) 7_565 .
In Ge1 Yb1 68.46(5) . .
Yb1 Ge1 Yb1 91.14(7) 1_554 .
Ni Ge1 Yb1 136.14(4) . 7_566
Ge2 Ge1 Yb1 65.97(7) 7_565 7_566
In Ge1 Yb1 67.08(5) . 7_566
Yb1 Ge1 Yb1 135.51(9) 1_554 7_566
Yb1 Ge1 Yb1 74.25(4) . 7_566
Ni Ge1 Yb1 136.14(4) . 7_565
Ge2 Ge1 Yb1 65.97(7) 7_565 7_565
In Ge1 Yb1 67.08(5) . 7_565
Yb1 Ge1 Yb1 74.25(4) 1_554 7_565
Yb1 Ge1 Yb1 135.51(9) . 7_565
Yb1 Ge1 Yb1 87.19(7) 7_566 7_565
Ni Ge1 Yb3 73.63(7) . 1_554
Ge2 Ge1 Yb3 69.98(6) 7_565 1_554
In Ge1 Yb3 137.06(3) . 1_554
Yb1 Ge1 Yb3 79.55(3) 1_554 1_554
Yb1 Ge1 Yb3 142.01(9) . 1_554
Yb1 Ge1 Yb3 135.86(9) 7_566 1_554
Yb1 Ge1 Yb3 77.39(3) 7_565 1_554
Ni Ge1 Yb3 73.63(7) . .
Ge2 Ge1 Yb3 69.98(6) 7_565 .
In Ge1 Yb3 137.06(3) . .
Yb1 Ge1 Yb3 142.01(9) 1_554 .
Yb1 Ge1 Yb3 79.55(3) . .
Yb1 Ge1 Yb3 77.39(3) 7_566 .
Yb1 Ge1 Yb3 135.86(9) 7_565 .
Yb3 Ge1 Yb3 85.49(6) 1_554 .
Ni Ge2 Ni 132.78(19) 7 .
Ni Ge2 Ge1 117.14(15) 7 3_655
Ni Ge2 Ge1 110.07(14) . 3_655
Ni Ge2 Yb1 136.27(5) 7 .
Ni Ge2 Yb1 65.79(8) . .
Ge1 Ge2 Yb1 64.69(7) 3_655 .
Ni Ge2 Yb1 136.27(5) 7 1_554
Ni Ge2 Yb1 65.79(8) . 1_554
Ge1 Ge2 Yb1 64.69(7) 3_655 1_554
Yb1 Ge2 Yb1 86.08(8) . 1_554
Ni Ge2 Yb2 66.58(10) 7 .
Ni Ge2 Yb2 66.20(10) . .
Ge1 Ge2 Yb2 176.28(13) 3_655 .
Yb1 Ge2 Yb2 112.84(7) . .
Yb1 Ge2 Yb2 112.84(7) 1_554 .
Ni Ge2 Yb3 70.22(8) 7 3_655
Ni Ge2 Yb3 137.27(6) . 3_655
Ge1 Ge2 Yb3 62.77(7) 3_655 3_655
Yb1 Ge2 Yb3 74.36(4) . 3_655
Yb1 Ge2 Yb3 127.39(10) 1_554 3_655
Yb2 Ge2 Yb3 119.78(7) . 3_655
Ni Ge2 Yb3 70.22(8) 7 3_654
Ni Ge2 Yb3 137.27(6) . 3_654
Ge1 Ge2 Yb3 62.77(7) 3_655 3_654
Yb1 Ge2 Yb3 127.39(10) . 3_654
Yb1 Ge2 Yb3 74.36(4) 1_554 3_654
Yb2 Ge2 Yb3 119.78(7) . 3_654
Yb3 Ge2 Yb3 79.93(7) 3_655 3_654
Ni Ge3 Ni 126.59(18) 1_556 .
Ni Ge3 Yb2 160.18(13) 1_556 .
Ni Ge3 Yb2 71.69(7) . .
Ni Ge3 Yb2 71.69(7) 1_556 1_556
Ni Ge3 Yb2 160.18(13) . 1_556
Yb2 Ge3 Yb2 89.24(8) . 1_556
Ni Ge3 Yb1 67.62(10) 1_556 .
Ni Ge3 Yb1 67.62(10) . .
Yb2 Ge3 Yb1 120.95(8) . .
Yb2 Ge3 Yb1 120.95(8) 1_556 .
Ni Ge3 Yb3 70.89(10) 1_556 .
Ni Ge3 Yb3 70.89(10) . .
Yb2 Ge3 Yb3 127.32(7) . .
Yb2 Ge3 Yb3 127.32(7) 1_556 .
Yb1 Ge3 Yb3 75.33(7) . .
Ge3 Ni Ge3 126.59(18) 1_554 .
Ge3 Ni Ge1 116.56(9) 1_554 .
Ge3 Ni Ge1 116.56(9) . .
Ge3 Ni Ge2 77.43(11) 1_554 3
Ge3 Ni Ge2 77.43(11) . 3
Ge1 Ni Ge2 113.20(15) . 3
Ge3 Ni Ge2 83.84(12) 1_554 .
Ge3 Ni Ge2 83.84(12) . .
Ge1 Ni Ge2 109.58(15) . .
Ge2 Ni Ge2 137.22(19) 3 .
Ge3 Ni Yb1 146.92(14) 1_554 .
Ge3 Ni Yb1 67.01(8) . .
Ge1 Ni Yb1 63.77(7) . .
Ge2 Ni Yb1 134.72(5) 3 .
Ge2 Ni Yb1 66.76(8) . .
Ge3 Ni Yb1 67.01(8) 1_554 1_554
Ge3 Ni Yb1 146.92(14) . 1_554
Ge1 Ni Yb1 63.77(7) . 1_554
Ge2 Ni Yb1 134.72(5) 3 1_554
Ge2 Ni Yb1 66.76(8) . 1_554
Yb1 Ni Yb1 86.88(8) . 1_554
Ge3 Ni Yb2 63.56(9) 1_554 .
Ge3 Ni Yb2 63.56(9) . .
Ge1 Ni Yb2 177.97(14) . .
Ge2 Ni Yb2 68.82(10) 3 .
Ge2 Ni Yb2 68.40(10) . .
Yb1 Ni Yb2 114.92(7) . .
Yb1 Ni Yb2 114.92(7) 1_554 .
Ge3 Ni Yb3 137.62(14) 1_554 .
Ge3 Ni Yb3 67.54(9) . .
Ge1 Ni Yb3 62.48(7) . .
Ge2 Ni Yb3 66.79(8) 3 .
Ge2 Ni Yb3 138.20(6) . .
Yb1 Ni Yb3 74.07(4) . .
Yb1 Ni Yb3 126.03(10) 1_554 .
Yb2 Ni Yb3 118.94(7) . .
Ge3 Ni Yb3 67.54(9) 1_554 1_554
Ge3 Ni Yb3 137.62(14) . 1_554
Ge1 Ni Yb3 62.48(7) . 1_554
Ge2 Ni Yb3 66.79(8) 3 1_554
Ge2 Ni Yb3 138.20(6) . 1_554
Yb1 Ni Yb3 126.03(10) . 1_554
Yb1 Ni Yb3 74.07(4) 1_554 1_554
Yb2 Ni Yb3 118.94(7) . 1_554
Yb3 Ni Yb3 77.70(6) . 1_554
Ge1 In Ge1 90.0 3_655 .
Ge1 In Ge1 90.0 3_655 5_665
Ge1 In Ge1 180.0 . 5_665
Ge1 In Ge1 180.0 3_655 7_565
Ge1 In Ge1 90.0 . 7_565
Ge1 In Ge1 90.0 5_665 7_565
Ge1 In Yb1 58.00(3) 3_655 1_554
Ge1 In Yb1 55.79(3) . 1_554
Ge1 In Yb1 124.21(3) 5_665 1_554
Ge1 In Yb1 122.00(3) 7_565 1_554
Ge1 In Yb1 122.00(3) 3_655 5_666
Ge1 In Yb1 124.21(3) . 5_666
Ge1 In Yb1 55.79(3) 5_665 5_666
Ge1 In Yb1 58.00(3) 7_565 5_666
Yb1 In Yb1 180.0 1_554 5_666
Ge1 In Yb1 55.79(3) 3_655 3_654
Ge1 In Yb1 122.00(3) . 3_654
Ge1 In Yb1 58.00(3) 5_665 3_654
Ge1 In Yb1 124.21(3) 7_565 3_654
Yb1 In Yb1 66.227(12) 1_554 3_654
Yb1 In Yb1 113.773(12) 5_666 3_654
Ge1 In Yb1 55.79(3) 3_655 3_655
Ge1 In Yb1 122.00(3) . 3_655
Ge1 In Yb1 58.00(3) 5_665 3_655
Ge1 In Yb1 124.21(3) 7_565 3_655
Yb1 In Yb1 113.773(12) 1_554 3_655
Yb1 In Yb1 66.227(12) 5_666 3_655
Yb1 In Yb1 78.83(2) 3_654 3_655
Ge1 In Yb1 58.00(3) 3_655 .
Ge1 In Yb1 55.79(3) . .
Ge1 In Yb1 124.21(3) 5_665 .
Ge1 In Yb1 122.00(3) 7_565 .
Yb1 In Yb1 78.83(2) 1_554 .
Yb1 In Yb1 101.17(2) 5_666 .
Yb1 In Yb1 113.773(12) 3_654 .
Yb1 In Yb1 66.227(12) 3_655 .
Ge1 In Yb1 124.21(3) 3_655 7_566
Ge1 In Yb1 58.00(3) . 7_566
Ge1 In Yb1 122.00(3) 5_665 7_566
Ge1 In Yb1 55.79(3) 7_565 7_566
Yb1 In Yb1 113.773(12) 1_554 7_566
Yb1 In Yb1 66.227(12) 5_666 7_566
Yb1 In Yb1 180.0 3_654 7_566
Yb1 In Yb1 101.17(2) 3_655 7_566
Yb1 In Yb1 66.227(12) . 7_566
Ge1 In Yb1 124.21(3) 3_655 7_565
Ge1 In Yb1 58.00(3) . 7_565
Ge1 In Yb1 122.00(3) 5_665 7_565
Ge1 In Yb1 55.79(3) 7_565 7_565
Yb1 In Yb1 66.227(12) 1_554 7_565
Yb1 In Yb1 113.773(12) 5_666 7_565
Yb1 In Yb1 101.17(2) 3_654 7_565
Yb1 In Yb1 180.0 3_655 7_565
Yb1 In Yb1 113.773(12) . 7_565
Yb1 In Yb1 78.83(2) 7_566 7_565
Ge1 In Yb1 122.00(3) 3_655 5_665
Ge1 In Yb1 124.21(3) . 5_665
Ge1 In Yb1 55.79(3) 5_665 5_665
Ge1 In Yb1 58.00(3) 7_565 5_665
Yb1 In Yb1 101.17(2) 1_554 5_665
Yb1 In Yb1 78.83(2) 5_666 5_665
Yb1 In Yb1 66.227(12) 3_654 5_665
Yb1 In Yb1 113.773(12) 3_655 5_665
Yb1 In Yb1 180.00(3) . 5_665
Yb1 In Yb1 113.773(12) 7_566 5_665
Yb1 In Yb1 66.227(12) 7_565 5_665

loop_
_geom_bond_atom_site_label_1
_geom_bond_atom_site_label_2
_geom_bond_distance
_geom_bond_site_symmetry_2
Yb1 Ge1 2.9117(18) 1_556
Yb1 Ge1 2.9117(18) .
Yb1 Ge3 3.011(3) .
Yb1 Ge1 3.0155(19) 3_656
Yb1 Ge1 3.0155(19) 3_655
Yb1 Ni 3.024(2) .
Yb1 Ni 3.024(2) 1_556
Yb1 Ge2 3.047(2) .
Yb1 Ge2 3.047(2) 1_556
Yb1 In 3.2749(8) 1_556
Yb1 In 3.2749(8) .
Yb1 Yb1 3.5782(14) 3_655
Yb2 Ge3 2.960(2) 5
Yb2 Ge3 2.960(2) .
Yb2 Ge3 2.960(2) 3_554
Yb2 Ge3 2.960(2) 7_556
Yb2 Ge3 2.960(2) 3
Yb2 Ge3 2.960(2) 5_556
Yb2 Ge3 2.960(2) 7
Yb2 Ge3 2.960(2) 1_554
Yb2 Ni 3.139(3) .
Yb2 Ni 3.139(3) 5
Yb2 Ni 3.139(3) 7
Yb2 Ni 3.139(3) 3
Yb3 Ge1 3.0636(18) 5_565
Yb3 Ge1 3.0636(18) 1_556
Yb3 Ge1 3.0636(18) 5_566
Yb3 Ge1 3.0636(18) .
Yb3 Ge2 3.237(2) 7_566
Yb3 Ge2 3.237(2) 3
Yb3 Ge2 3.237(2) 7_565
Yb3 Ge2 3.237(2) 3_556
Yb3 Ge3 3.242(3) .
Yb3 Ge3 3.242(3) 5_566
Yb3 Ni 3.315(2) 5_566
Yb3 Ni 3.315(2) .
Ge1 Ni 2.395(4) .
Ge1 Ge2 2.530(4) 7_565
Ge1 In 2.910(2) .
Ge1 Yb1 2.9117(18) 1_554
Ge1 Yb1 3.0155(19) 7_566
Ge1 Yb1 3.0155(19) 7_565
Ge1 Yb3 3.0636(18) 1_554
Ge2 Ni 2.402(4) 7
Ge2 Ni 2.443(4) .
Ge2 Ge1 2.530(4) 3_655
Ge2 Yb1 3.047(2) 1_554
Ge2 Yb3 3.237(2) 3_655
Ge2 Yb3 3.237(2) 3_654
Ge3 Ni 2.3276(19) 1_556
Ge3 Ni 2.3276(19) .
Ge3 Yb2 2.960(2) 1_556
Ni Ge3 2.3276(19) 1_554
Ni Ge2 2.402(4) 3
Ni Yb1 3.024(2) 1_554
Ni Yb3 3.315(2) 1_554
In Ge1 2.910(2) 3_655
In Ge1 2.910(2) 5_665
In Ge1 2.910(2) 7_565
In Yb1 3.2749(8) 1_554
In Yb1 3.2749(8) 5_666
In Yb1 3.2749(8) 3_654
In Yb1 3.2749(8) 3_655
In Yb1 3.2749(8) 7_566
In Yb1 3.2749(8) 7_565
In Yb1 3.2749(8) 5_665
